data_1547993
loop_
_publ_author_name
'Ming Liu'
'Linjiang Chen'
'Scott Lewis'
'Samantha Y. Chong'
'Marc A. Little'
'Tom Hasell'
'Iain M. Aldous'
'Craig M. Brown'
'Martin W. Smith'
'Carole A. Morrison'
'Laurence J. Hardwick'
'Andrew I. Cooper'

_publ_section_title
;
 Three-dimensional protonic conductivity in porous organic cage solids
;
_journal_name_full 'Nature Communications'
_journal_page_first 12750
_journal_paper_doi 10.1038/ncomms12750
_journal_volume 7
_journal_year 2016
_chemical_formula_moiety '6(O4 S), 27.25(H2 O), C48 H84 N12'
_chemical_formula_sum 'C48 H138.5 N12 O51.25 S6'
_chemical_formula_weight 1896.56
_space_group_crystal_system orthorhombic
_space_group_IT_number 43
_space_group_name_Hall 'F 2 -2d'
_space_group_name_H-M_alt 'F d d 2'
_symmetry_space_group_name_Hall 'F 2 -2d'
_symmetry_space_group_name_H-M 'F d d 2'
_atom_sites_solution_hydrogens geom
_cell_angle_alpha 90
_cell_angle_beta 90
_cell_angle_gamma 90
_cell_formula_units_Z 16
_cell_length_a 32.757(2)
_cell_length_b 34.249(2)
_cell_length_c 31.088(2)
_cell_measurement_reflns_used 9058
_cell_measurement_temperature 100(2)
_cell_measurement_theta_max 30.505
_cell_measurement_theta_min 2.756
_cell_volume 34877(4)
_computing_cell_refinement 'SAINT v7.68A (Bruker, 2009)'
_computing_data_collection 'CrystalClear-SM Expert 2.0 r7 (Rigaku, 2011)'
_computing_data_reduction 'SAINT v7.68A (Bruker, 2009)'
_computing_molecular_graphics 'Olex2 (Dolomanov et al., 2009)'
_computing_publication_material 'Olex2 (Dolomanov et al., 2009)'
_computing_structure_refinement 'ShelXL (Sheldrick, 2015)'
_diffrn_ambient_temperature 100(2)
_diffrn_detector CCD
_diffrn_detector_area_resol_mean 28.5714
_diffrn_detector_type 'Rigaku Saturn724+'
_diffrn_measured_fraction_theta_full 0.998
_diffrn_measured_fraction_theta_max 0.999
_diffrn_measurement_device 'AFC12 (Right): Kappa 3 circle'
_diffrn_measurement_device_type 'Rigaku Saturn724+ (2x2 bin mode)'
_diffrn_measurement_method 'profile data from \w-scans'
_diffrn_measurement_specimen_support 'Mitegen 50um'
_diffrn_radiation_collimation 0.3
_diffrn_radiation_monochromator Confocal
_diffrn_radiation_probe x-ray
_diffrn_radiation_type MoK\a
_diffrn_radiation_wavelength 0.71073
_diffrn_reflns_av_R_equivalents 0.0600
_diffrn_reflns_av_unetI/netI 0.0449
_diffrn_reflns_Laue_measured_fraction_full 0.998
_diffrn_reflns_Laue_measured_fraction_max 0.999
_diffrn_reflns_limit_h_max 44
_diffrn_reflns_limit_h_min -37
_diffrn_reflns_limit_k_max 37
_diffrn_reflns_limit_k_min -46
_diffrn_reflns_limit_l_max 42
_diffrn_reflns_limit_l_min -42
_diffrn_reflns_number 117747
_diffrn_reflns_point_group_measured_fraction_full 0.998
_diffrn_reflns_point_group_measured_fraction_max 0.999
_diffrn_reflns_theta_full 25.242
_diffrn_reflns_theta_max 29.128
_diffrn_reflns_theta_min 1.999
_diffrn_source 'Rotating Anode'
_diffrn_source_current 24.0
_diffrn_source_power 1.2
_diffrn_source_target Mo
_diffrn_source_type 'Rotating Anode'
_diffrn_source_voltage 50.0
_exptl_absorpt_coefficient_mu 0.263
_exptl_absorpt_correction_T_max 0.7461
_exptl_absorpt_correction_T_min 0.4338
_exptl_absorpt_correction_type multi-scan
_exptl_absorpt_process_details
;
SADABS-2008/1 (Bruker,2008) was used for absorption correction.
wR2(int) was 0.1287 before and 0.0899 after correction.
The Ratio of minimum to maximum transmission is 0.5814.
The \l/2 correction factor is 0.0000.
;
_exptl_crystal_colour colourless
_exptl_crystal_colour_primary colourless
_exptl_crystal_density_diffrn 1.445
_exptl_crystal_description block
_exptl_crystal_F_000 16264
_exptl_crystal_size_max 0.171
_exptl_crystal_size_mid 0.129
_exptl_crystal_size_min 0.124
_refine_diff_density_max 1.231
_refine_diff_density_min -0.626
_refine_diff_density_rms 0.095
_refine_ls_abs_structure_details
;
 Flack x determined using 10151 quotients [(I+)-(I-)]/[(I+)+(I-)]
 (Parsons, Flack and Wagner, Acta Cryst. B69 (2013) 249-259).
;
_refine_ls_abs_structure_Flack 0.115(14)
_refine_ls_extinction_coef .
_refine_ls_extinction_method none
_refine_ls_goodness_of_fit_ref 1.057
_refine_ls_hydrogen_treatment constr
_refine_ls_matrix_type full
_refine_ls_number_parameters 1302
_refine_ls_number_reflns 23450
_refine_ls_number_restraints 131
_refine_ls_restrained_S_all 1.076
_refine_ls_R_factor_all 0.0684
_refine_ls_R_factor_gt 0.0660
_refine_ls_shift/su_max 0.001
_refine_ls_shift/su_mean 0.000
_refine_ls_structure_factor_coef Fsqd
_refine_ls_weighting_details 'w=1/[\s^2^(Fo^2^)+(0.1119P)^2^+109.4371P] where P=(Fo^2^+2Fc^2^)/3'
_refine_ls_weighting_scheme calc
_refine_ls_wR_factor_gt 0.1824
_refine_ls_wR_factor_ref 0.1854
_reflns_Friedel_coverage 0.965
_reflns_Friedel_fraction_full 0.998
_reflns_Friedel_fraction_max 0.999
_reflns_number_gt 22347
_reflns_number_total 23450
_reflns_threshold_expression 'I > 2\s(I)'
_cod_data_source_file ncomms12750-s3.cif
_cod_data_source_block RCC1.6(SO4).27.25(H2O)_100K
_cod_original_formula_sum 'C48 H138.50 N12 O51.25 S6'
_cod_database_code 1547993
_shelx_space_group_comment
;
The symmetry employed for this shelxl refinement is uniquely defined
by the following loop, which should always be used as a source of
symmetry information in preference to the above space-group names.
They are only intended as comments.
;
_olex2_refinement_description
;
1. Fixed Uiso
 At 1.2 times of:
  All C(H) groups, All C(H,H) groups, All C(H,H,H,H) groups, All N(H,H)
  groups, All N(H,H,H,H) groups
2. Restrained distances
 S2-O6 = S2-O8B
 1.41 with sigma of 0.01
 S2-O6
 1.41 with sigma of 0.01
 S5-O20
 1.41 with sigma of 0.01
 S4-O14A
 1.41 with sigma of 0.01
 S4-O16A
 1.41 with sigma of 0.01
 S4-O13B
 1.41 with sigma of 0.01
3. Rigid bond restraints
 C48A, C48, C47, N10
 with sigma for 1-2 distances of 0.001 and sigma for 1-3 distances of 0.001
 S6, O21, O22, O23, O24, S7, O25, O26, O27, O28
 with sigma for 1-2 distances of 0.001 and sigma for 1-3 distances of 0.001
 O14A, S4, O13A, O15A, O16A, O16B, O14B, O13B, O15B
 with sigma for 1-2 distances of 0.001 and sigma for 1-3 distances of 0.001
4. Uiso/Uaniso restraints and constraints
Uanis(O8B) \\sim Ueq: with sigma of 0.001 and sigma for terminal atoms of 0.002
Uanis(O13B) \\sim Ueq, Uanis(O13A) \\sim Ueq: with sigma of 0.001 and sigma for
terminal atoms of 0.002
5. Rigid body (RIGU) restrains
 S4, O13A, O14A, O15A, O16A, O13B, O14B, O15B, O16B
 with sigma for 1-2 distances of 0.004 and sigma for 1-3 distances of 0.004
6. Others
 Sof(H10C)=Sof(H10D)=Sof(H47C)=Sof(H47D)=Sof(C48A)=Sof(H48C)=Sof(H48D)=1-FVAR(1)
 Sof(H10A)=Sof(H10B)=Sof(H47A)=Sof(H47B)=Sof(C48)=Sof(H48A)=Sof(H48B)=FVAR(1)
 Sof(O21W)=1-FVAR(2)
 Sof(O19W)=FVAR(2)
 Sof(O13B)=Sof(O14B)=Sof(O15B)=Sof(O16B)=1-FVAR(3)
 Sof(O13A)=Sof(O14A)=Sof(O15A)=Sof(O16A)=FVAR(3)
 Fixed Sof: O6(0.75) O8(0.75) O6B(0.25) O8B(0.25) O21(0.5) O22(0.5) O23(0.5)
 O25(0.5) O26(0.5) O27(0.5) O28(0.5) O20W(0.5) O43W(0.5) O31W(0.5) O35W(0.5)
 O44W(0.25) O29W(0.3) O33W(0.5) O3W(0.5) O37W(0.5) O41W(0.5) O5W(0.25) O6W(0.6)
 O7W(0.5) O8W(0.4) O25W(0.5) O10W(0.5) O30W(0.5) O11W(0.75) O32W(0.5) O12W(0.5)
 O13W(0.25) O36W(0.5) O14W(0.5) O38W(0.25) O15W(0.5) O40W(0.5) O42W(0.5)
 O17W(0.5) O18W(0.5) O28W(0.7)
7.a Secondary CH2 refined with riding coordinates:
 N1(H1A,H1B), N2(H2A,H2B), N3(H3A,H3B), N4(H4A,H4B), N5(H5A,H5B), N6(H6A,H6B),
 N7(H7A,H7B), N8(H8A,H8B), N9(H9A,H9B), N10(H10A,H10B), N10(H10C,H10D),
 N11(H11A,H11B), N12(H12A,H12B), C7(H7C,H7D), C8(H8C,H8D), C9(H9C,H9D),
 C16(H16A,H16B), C17(H17A,H17B), C18(H18A,H18B), C25(H25A,H25B), C26(H26A,H26B),
  C27(H27A,H27B), C34(H34A,H34B), C35(H35A,H35B), C36(H36A,H36B), C37(H37A,
 H37B), C38(H38A,H38B), C39(H39A,H39B), C40(H40A,H40B), C41(H41A,H41B),
 C42(H42A,H42B), C43(H43A,H43B), C44(H44A,H44B), C45(H45A,H45B), C46(H46A,H46B),
  C47(H47A,H47B), C47(H47C,H47D), C48(H48A,H48B), C48A(H48C,H48D)
7.b Aromatic/amide H refined with riding coordinates:
 C2(H2), C4(H4), C6(H6), C11(H11), C13(H13), C15(H15), C20(H20), C22(H22),
 C24(H24), C29(H29), C31(H31), C33(H33)
;
_plat043_alert_1_b
;
Problem:  Calculated and Reported Mol. Weight Differ by .. 219.71 Check
Response: H2O molecules were refined without H-atoms, H-atoms for these 
molecules were included in the unit cell atom count  
;
_plat306_alert_2_b
;
Problem: Isolated Oxygen Atom (H-atoms Missing ?)
Response: It was not possible to accurately locate H-atoms for the H2O
molecules in the crystal structure.  
;
_plat430_alert_2_b
;
Problem: Short Inter D...A Contact  
Response: Hydrogen bonding interactions between H2O molecules and (SO4)2- 
anions resulted in close D...A distances. 
;
_shelx_shelxl_version_number 2014/7
_olex2_submission_special_instructions 'No special instructions were received'

loop_
_space_group_symop_operation_xyz
'x, y, z'
'-x, -y, z'
'-x+1/4, y+1/4, z+1/4'
'x+1/4, -y+1/4, z+1/4'
'x, y+1/2, z+1/2'
'-x, -y+1/2, z+1/2'
'-x+1/4, y+3/4, z+3/4'
'x+1/4, -y+3/4, z+3/4'
'x+1/2, y, z+1/2'
'-x+1/2, -y, z+1/2'
'-x+3/4, y+1/4, z+3/4'
'x+3/4, -y+1/4, z+3/4'
'x+1/2, y+1/2, z'
'-x+1/2, -y+1/2, z'
'-x+3/4, y+3/4, z+1/4'
'x+3/4, -y+3/4, z+1/4'

loop_
_atom_site_label
_atom_site_type_symbol
_atom_site_fract_x
_atom_site_fract_y
_atom_site_fract_z
_atom_site_U_iso_or_equiv
_atom_site_adp_type
_atom_site_occupancy
_atom_site_site_symmetry_order
_atom_site_calc_flag
_atom_site_refinement_flags_posn
_atom_site_refinement_flags_adp
_atom_site_refinement_flags_occupancy
_atom_site_disorder_assembly
_atom_site_disorder_group
S1 S 0.30442(4) 0.54221(4) 0.35701(5) 0.0415(3) Uani 1 1 d . . . . .
O1 O 0.34199(14) 0.52800(13) 0.33746(17) 0.0563(12) Uani 1 1 d . . . . .
O2 O 0.29987(14) 0.52287(16) 0.40050(15) 0.0553(11) Uani 1 1 d . . . . .
O3 O 0.26950(14) 0.53267(14) 0.33199(16) 0.0541(11) Uani 1 1 d . . . . .
O4 O 0.3080(2) 0.58368(15) 0.3679(3) 0.084(2) Uani 1 1 d . . . . .
S5 S 0.11577(3) 0.49969(3) 0.27154(3) 0.02560(18) Uani 1 1 d D . . . .
O17 O 0.10496(11) 0.46048(9) 0.25664(11) 0.0337(7) Uani 1 1 d . . . . .
O18 O 0.09644(14) 0.50746(12) 0.31294(14) 0.0493(10) Uani 1 1 d . . . . .
O19 O 0.16046(10) 0.50291(10) 0.27606(11) 0.0330(7) Uani 1 1 d . . . . .
O20 O 0.10206(15) 0.52843(13) 0.23930(18) 0.0639(15) Uani 1 1 d D . . . .
S4 S 0.34848(4) 0.45375(3) 0.55240(4) 0.0361(2) Uani 1 1 d D U . . .
O13A O 0.3781(2) 0.4616(2) 0.5201(2) 0.0377(12) Uani 0.631(9) 1 d . U . A 1
O14A O 0.3185(2) 0.42291(18) 0.5399(2) 0.0431(14) Uani 0.631(9) 1 d D U . A 1
O15A O 0.36539(18) 0.4443(2) 0.59494(17) 0.0355(12) Uani 0.631(9) 1 d . U . A 1
O16A O 0.32219(19) 0.48966(15) 0.55977(18) 0.0369(12) Uani 0.631(9) 1 d D U . A 1
O13B O 0.3876(4) 0.4572(5) 0.5255(5) 0.042(2) Uani 0.369(9) 1 d D U . A 2
O14B O 0.3419(4) 0.4115(3) 0.5517(3) 0.041(2) Uani 0.369(9) 1 d . U . A 2
O15B O 0.3628(3) 0.4677(4) 0.5923(3) 0.039(2) Uani 0.369(9) 1 d . U . A 2
O16B O 0.3220(4) 0.4759(3) 0.5280(4) 0.051(3) Uani 0.369(9) 1 d . U . A 2
S2 S 0.08667(5) 0.45031(5) 0.47346(4) 0.0494(4) Uani 1 1 d D . . . .
O5 O 0.09357(13) 0.45819(16) 0.42892(12) 0.0538(11) Uani 1 1 d . . . . .
O6 O 0.0836(3) 0.40651(17) 0.4746(4) 0.087(3) Uani 0.75 1 d D . . B 1
O7 O 0.12447(15) 0.45859(13) 0.49748(14) 0.0499(10) Uani 1 1 d . . . . .
O8 O 0.05384(17) 0.46733(18) 0.49442(18) 0.0464(12) Uani 0.75 1 d . . . B 1
O6B O 0.0561(5) 0.4234(5) 0.4844(5) 0.039(3) Uani 0.25 1 d . . . B 2
O8B O 0.0613(6) 0.4873(5) 0.4775(7) 0.060(5) Uani 0.25 1 d D U . B 2
S6 S 0.0000 0.5000 0.65287(4) 0.0222(2) Uani 1 2 d S TU P . .
O21 O 0.0371(2) 0.5235(2) 0.6639(2) 0.0394(13) Uani 0.5 1 d . U . . .
O22 O -0.0345(2) 0.5136(2) 0.6784(3) 0.0448(15) Uani 0.5 1 d . U . . .
O23 O 0.0082(2) 0.45906(18) 0.6637(2) 0.0329(11) Uani 0.5 1 d . U . . .
O24 O 0.0000 0.5000 0.60535(17) 0.0605(18) Uani 1 2 d S TU P . .
S3 S 0.21062(4) 0.55031(4) 0.60825(6) 0.0439(3) Uani 1 1 d . . . . .
O9 O 0.23098(13) 0.57887(10) 0.57992(13) 0.0401(8) Uani 1 1 d . . . . .
O10 O 0.20395(16) 0.51422(14) 0.5854(3) 0.084(2) Uani 1 1 d . . . . .
O11 O 0.23651(15) 0.5441(2) 0.6464(2) 0.083(2) Uani 1 1 d . . . . .
O12 O 0.17106(13) 0.56413(18) 0.62354(17) 0.0614(12) Uani 1 1 d . . . C 1
S7 S 0.2500 0.2500 0.63230(5) 0.0271(3) Uani 1 2 d S TU P . .
O25 O 0.2595(3) 0.2101(2) 0.6342(3) 0.0469(17) Uani 0.5 1 d . U . D .
O26 O 0.2337(3) 0.2643(3) 0.6743(3) 0.0469(16) Uani 0.5 1 d . U . D 1
O27 O 0.2189(2) 0.2584(2) 0.5996(3) 0.0400(14) Uani 0.5 1 d . U . D .
O28 O 0.2864(2) 0.2743(2) 0.6232(3) 0.0407(14) Uani 0.5 1 d . U . D 1
O22W O 0.23861(15) 0.44666(13) 0.55241(16) 0.0526(10) Uani 1 1 d . . . . .
O39W O 0.29259(13) 0.56344(13) 0.76394(14) 0.0472(9) Uani 1 1 d . . . . .
O20W O 0.4887(3) 0.5423(4) 0.4906(3) 0.071(4) Uani 0.5 1 d . . . E 3
O26W O 0.00055(10) 0.56434(10) 0.55206(11) 0.0318(6) Uani 1 1 d . . . . .
O43W O 0.1551(4) 0.4915(4) 0.7511(4) 0.072(3) Uani 0.5 1 d . . . F 22
O31W O 0.2407(3) 0.7436(3) 0.5278(3) 0.049(2) Uani 0.5 1 d . . . G 2
O35W O 0.1765(3) 0.6507(2) 0.6153(3) 0.0460(18) Uani 0.5 1 d . . . H 1
O24W O 0.29550(19) 0.35078(18) 0.6575(3) 0.0757(19) Uani 1 1 d . . . I 1
O44W O 0.2981(7) 0.3509(6) 0.6333(6) 0.055(6) Uani 0.25 1 d . . . J 2
O1W O 0.21238(10) 0.56536(9) 0.27513(11) 0.0316(6) Uani 1 1 d . . . . .
O29W O 0.2968(5) 0.5525(4) 0.5279(5) 0.044(3) Uani 0.3 1 d . . . K 2
O2W O 0.19977(13) 0.34881(11) 0.38785(17) 0.0487(10) Uani 1 1 d . . . L 3
O33W O 0.1927(3) 0.6966(2) 0.6002(3) 0.0472(19) Uani 0.5 1 d . . . M 2
O3W O 0.1304(3) 0.3460(3) 0.4371(4) 0.063(3) Uani 0.5 1 d . . . N 1
O37W O 0.1325(3) 0.6247(3) 0.6433(4) 0.059(2) Uani 0.5 1 d . . . O 2
O4W O 0.1710(2) 0.27912(17) 0.48419(19) 0.0769(19) Uani 1 1 d . . . . .
O41W O 0.1570(4) 0.5307(4) 0.7071(3) 0.071(3) Uani 0.5 1 d . . . P 21
O5W O 0.2500 0.2500 0.5181(4) 0.046(2) Uani 0.5 2 d S T P . .
O19W O 0.29459(17) 0.59857(14) 0.45481(16) 0.0407(16) Uani 0.777(14) 1 d . . . Q 24
O6W O 0.3327(2) 0.28226(19) 0.5515(2) 0.0400(13) Uani 0.6 1 d . . . R 18
O21W O 0.2680(5) 0.5794(4) 0.4554(5) 0.037(5) Uani 0.223(14) 1 d . . . Q 23
O7W O 0.0976(3) 0.3518(3) 0.5101(4) 0.063(3) Uani 0.5 1 d . . . S 2
O23W O 0.37398(18) 0.37489(14) 0.63059(18) 0.0629(13) Uani 1 1 d . . . . .
O8W O 0.3278(3) 0.3025(3) 0.5732(4) 0.0398(19) Uani 0.4 1 d . . . T 2
O25W O 0.2556(2) 0.3264(3) 0.7222(3) 0.051(2) Uani 0.5 1 d . . . U 2
O9W O 0.19220(13) 0.41400(11) 0.48900(12) 0.0396(8) Uani 1 1 d . . . . .
O27W O 0.44373(14) 0.47081(16) 0.61085(15) 0.0561(11) Uani 1 1 d . . . . .
O10W O 0.0151(3) 0.5100(3) 0.4299(3) 0.0499(19) Uani 0.5 1 d . . . V 1
O30W O 0.4895(4) 0.5116(3) 0.5570(3) 0.061(2) Uani 0.5 1 d . . . W 2
O11W O 0.23962(17) 0.49839(17) 0.45538(17) 0.0445(12) Uani 0.75 1 d . . . X 16
O32W O 0.2226(2) 0.7279(2) 0.5996(3) 0.0392(15) Uani 0.5 1 d . . . Y 1
O12W O 0.4469(3) 0.4097(3) 0.5173(4) 0.068(3) Uani 0.5 1 d . . . Z 1
O34W O 0.11547(15) 0.64856(13) 0.55846(13) 0.0495(10) Uani 1 1 d . . . . .
O13W O 0.2132(6) 0.5158(5) 0.4782(5) 0.053(5) Uani 0.25 1 d . . . A 15
O36W O 0.2371(3) 0.6275(3) 0.6763(5) 0.061(3) Uani 0.5 1 d . . . B 1
O14W O 0.2645(7) 0.6479(6) 0.3619(6) 0.088(6) Uani 0.5 1 d . . . C 2
O38W O 0.2375(6) 0.6192(10) 0.7044(11) 0.086(10) Uani 0.25 1 d . . . D 2
O15W O 0.2651(4) 0.6492(4) 0.3419(4) 0.048(3) Uani 0.5 1 d . . . E 1
O40W O 0.2199(6) 0.5376(7) 0.7272(6) 0.123(7) Uani 0.5 1 d . . . F 7
O16W O 0.28263(11) 0.72366(10) 0.44406(11) 0.0328(6) Uani 1 1 d . . . . .
O42W O 0.2271(4) 0.5113(4) 0.7499(5) 0.072(3) Uani 0.5 1 d . . . G 8
O17W O 0.3891(4) 0.6529(5) 0.4608(6) 0.031(2) Uani 0.5 1 d . . . H 29
O18W O 0.3768(6) 0.6490(6) 0.4656(8) 0.067(6) Uani 0.5 1 d . . . I 30
O28W O 0.2765(2) 0.54500(18) 0.51810(18) 0.0412(12) Uani 0.7 1 d . . . J 14
N1 N 0.17155(11) 0.48656(10) 0.40720(11) 0.0269(6) Uani 1 1 d . . . . .
H1A H 0.1899 0.4883 0.4291 0.032 Uiso 1 1 calc R . . . .
H1B H 0.1463 0.4843 0.4190 0.032 Uiso 1 1 calc R . . . .
N2 N 0.23171(11) 0.41143(10) 0.34467(13) 0.0289(7) Uani 1 1 d . . . . .
H2A H 0.2164 0.4140 0.3204 0.035 Uiso 1 1 calc R . . . .
H2B H 0.2224 0.3902 0.3593 0.035 Uiso 1 1 calc R . . . .
N3 N 0.07868(13) 0.58388(11) 0.52441(12) 0.0313(7) Uani 1 1 d . . . . .
H3A H 0.0898 0.6055 0.5369 0.038 Uiso 1 1 calc R . . K .
H3B H 0.0541 0.5793 0.5371 0.038 Uiso 1 1 calc R . . K .
N4 N 0.12177(11) 0.49375(10) 0.57580(12) 0.0257(6) Uani 1 1 d . . . . .
H4A H 0.1228 0.4809 0.5502 0.031 Uiso 1 1 calc R . . . .
H4B H 0.1475 0.5021 0.5822 0.031 Uiso 1 1 calc R . . . .
N5 N 0.23783(12) 0.65679(11) 0.46203(12) 0.0287(7) Uani 1 1 d . . . . .
H5A H 0.2524 0.6354 0.4539 0.034 Uiso 1 1 calc R . . . .
H5B H 0.2540 0.6781 0.4579 0.034 Uiso 1 1 calc R . . . .
N6 N 0.26096(11) 0.65609(10) 0.58019(11) 0.0265(6) Uani 1 1 d . . . . .
H6A H 0.2502 0.6326 0.5880 0.032 Uiso 1 1 calc R . . . .
H6B H 0.2423 0.6749 0.5866 0.032 Uiso 1 1 calc R . . . .
N7 N 0.41626(12) 0.58657(10) 0.50086(12) 0.0275(7) Uani 1 1 d . . . . .
H7A H 0.4024 0.6068 0.4887 0.033 Uiso 1 1 calc R . . . .
H7B H 0.4401 0.5836 0.4862 0.033 Uiso 1 1 calc R . . . .
N8 N 0.36751(14) 0.49973(12) 0.44543(13) 0.0336(8) Uani 1 1 d . . . . .
H8A H 0.3645 0.4884 0.4717 0.040 Uiso 1 1 calc R . . . .
H8B H 0.3422 0.5064 0.4358 0.040 Uiso 1 1 calc R . . . .
N9 N 0.30999(11) 0.50566(10) 0.64607(11) 0.0252(6) Uani 1 1 d . . . . .
H9A H 0.3170 0.4958 0.6199 0.030 Uiso 1 1 calc R . . . .
H9B H 0.2864 0.5194 0.6428 0.030 Uiso 1 1 calc R . . . .
N10 N 0.26215(14) 0.41577(12) 0.69314(14) 0.0364(9) Uani 1 1 d . U . . .
H10A H 0.2713 0.3909 0.6891 0.044 Uiso 0.44(2) 1 calc R . . L 1
H10B H 0.2737 0.4242 0.7181 0.044 Uiso 0.44(2) 1 calc R . . L 1
H10C H 0.2714 0.3951 0.6775 0.044 Uiso 0.56(2) 1 calc R . . L 2
H10D H 0.2770 0.4178 0.7178 0.044 Uiso 0.56(2) 1 calc R . . L 2
N11 N 0.30962(12) 0.34867(10) 0.50579(11) 0.0271(7) Uani 1 1 d . . . . .
H11A H 0.3158 0.3302 0.5258 0.033 Uiso 1 1 calc R . . . .
H11B H 0.3168 0.3723 0.5168 0.033 Uiso 1 1 calc R . . . .
N12 N 0.19785(13) 0.34393(11) 0.53144(13) 0.0313(7) Uani 1 1 d . . . . .
H12A H 0.1937 0.3236 0.5131 0.038 Uiso 1 1 calc R . . . .
H12B H 0.1896 0.3661 0.5179 0.038 Uiso 1 1 calc R . . . .
C1 C 0.16118(14) 0.55813(12) 0.40801(13) 0.0264(7) Uani 1 1 d . . . . .
C2 C 0.18697(14) 0.59067(12) 0.40994(13) 0.0277(8) Uani 1 1 d . . . . .
H2 H 0.2125 0.5903 0.3955 0.033 Uiso 1 1 calc R . . . .
C3 C 0.17497(15) 0.62392(12) 0.43325(13) 0.0291(8) Uani 1 1 d . . . . .
C4 C 0.13786(15) 0.62385(12) 0.45506(13) 0.0293(8) Uani 1 1 d . . . . .
H4 H 0.1299 0.6461 0.4712 0.035 Uiso 1 1 calc R . . . .
C5 C 0.11208(14) 0.59123(13) 0.45344(13) 0.0293(8) Uani 1 1 d . . . . .
C6 C 0.12380(14) 0.55903(12) 0.42929(14) 0.0281(8) Uani 1 1 d . . . . .
H6 H 0.1060 0.5372 0.4272 0.034 Uiso 1 1 calc R . . . .
C7 C 0.17324(14) 0.52332(12) 0.38113(13) 0.0275(7) Uani 1 1 d . . . . .
H7C H 0.1545 0.5210 0.3562 0.033 Uiso 1 1 calc R . . . .
H7D H 0.2013 0.5271 0.3700 0.033 Uiso 1 1 calc R . . . .
C8 C 0.20082(15) 0.66025(12) 0.43327(14) 0.0307(8) Uani 1 1 d . . . . .
H8C H 0.1840 0.6826 0.4430 0.037 Uiso 1 1 calc R . . . .
H8D H 0.2099 0.6657 0.4035 0.037 Uiso 1 1 calc R . . . .
C9 C 0.07239(15) 0.59131(15) 0.47732(14) 0.0344(9) Uani 1 1 d . . . . .
H9C H 0.0543 0.5709 0.4653 0.041 Uiso 1 1 calc R . . . .
H9D H 0.0588 0.6169 0.4734 0.041 Uiso 1 1 calc R . . . .
C10 C 0.30396(13) 0.40414(12) 0.36984(14) 0.0263(7) Uani 1 1 d . . . . .
C11 C 0.30500(13) 0.37373(12) 0.39929(14) 0.0277(8) Uani 1 1 d . . . . .
H11 H 0.2871 0.3522 0.3957 0.033 Uiso 1 1 calc R . . . .
C12 C 0.33184(13) 0.37427(11) 0.43396(14) 0.0265(8) Uani 1 1 d . . . . .
C13 C 0.35846(13) 0.40596(12) 0.43907(13) 0.0262(7) Uani 1 1 d . . . . .
H13 H 0.3771 0.4064 0.4624 0.031 Uiso 1 1 calc R . . . .
C14 C 0.35752(13) 0.43670(11) 0.40999(14) 0.0266(7) Uani 1 1 d . . . . .
C15 C 0.33032(13) 0.43574(12) 0.37546(14) 0.0275(8) Uani 1 1 d . . . . .
H15 H 0.3297 0.4568 0.3556 0.033 Uiso 1 1 calc R . . . .
C16 C 0.27547(13) 0.40427(13) 0.33183(15) 0.0298(8) Uani 1 1 d . . . . .
H16A H 0.2774 0.3788 0.3169 0.036 Uiso 1 1 calc R . . . .
H16B H 0.2842 0.4248 0.3114 0.036 Uiso 1 1 calc R . . . .
C17 C 0.33441(14) 0.34107(12) 0.46600(15) 0.0306(8) Uani 1 1 d . . . . .
H17A H 0.3246 0.3168 0.4522 0.037 Uiso 1 1 calc R . . . .
H17B H 0.3633 0.3371 0.4742 0.037 Uiso 1 1 calc R . . . .
C18 C 0.38568(14) 0.47087(13) 0.41531(15) 0.0310(8) Uani 1 1 d . . . . .
H18A H 0.4123 0.4618 0.4267 0.037 Uiso 1 1 calc R . . . .
H18B H 0.3905 0.4833 0.3870 0.037 Uiso 1 1 calc R . . . .
C19 C 0.38887(12) 0.59724(11) 0.57532(12) 0.0232(7) Uani 1 1 d . . . . .
C20 C 0.38161(13) 0.56579(11) 0.60248(14) 0.0272(8) Uani 1 1 d . . . . .
H20 H 0.3996 0.5440 0.6020 0.033 Uiso 1 1 calc R . . . .
C21 C 0.34864(14) 0.56576(11) 0.63012(13) 0.0271(8) Uani 1 1 d . . . . .
C22 C 0.32184(13) 0.59708(12) 0.63008(12) 0.0261(7) Uani 1 1 d . . . . .
H22 H 0.2989 0.5969 0.6487 0.031 Uiso 1 1 calc R . . . .
C23 C 0.32835(13) 0.62877(11) 0.60293(12) 0.0240(7) Uani 1 1 d . . . . .
C24 C 0.36195(13) 0.62914(11) 0.57600(13) 0.0251(7) Uani 1 1 d . . . . .
H24 H 0.3668 0.6510 0.5579 0.030 Uiso 1 1 calc R . . . .
C25 C 0.42584(13) 0.59678(12) 0.54674(15) 0.0300(8) Uani 1 1 d . . . . .
H25A H 0.4389 0.6228 0.5475 0.036 Uiso 1 1 calc R . . . .
H25B H 0.4457 0.5776 0.5582 0.036 Uiso 1 1 calc R . . . .
C26 C 0.34249(17) 0.53235(14) 0.66103(16) 0.0375(10) Uani 1 1 d . . . . .
H26A H 0.3684 0.5176 0.6640 0.045 Uiso 1 1 calc R . . . .
H26B H 0.3351 0.5428 0.6897 0.045 Uiso 1 1 calc R . . . .
C27 C 0.29902(14) 0.66329(12) 0.60563(14) 0.0288(8) Uani 1 1 d . . . . .
H27A H 0.2917 0.6680 0.6361 0.035 Uiso 1 1 calc R . . . .
H27B H 0.3128 0.6870 0.5946 0.035 Uiso 1 1 calc R . . . .
C28 C 0.19239(14) 0.40871(15) 0.66252(15) 0.0335(9) Uani 1 1 d . . . . .
C29 C 0.19501(13) 0.37613(13) 0.63564(14) 0.0297(8) Uani 1 1 d . . . . .
H29 H 0.2137 0.3558 0.6421 0.036 Uiso 1 1 calc R . . . .
C30 C 0.17034(13) 0.37339(12) 0.59944(14) 0.0276(8) Uani 1 1 d . . . . .
C31 C 0.14171(13) 0.40275(12) 0.59093(14) 0.0277(8) Uani 1 1 d . . . . .
H31 H 0.1242 0.4006 0.5667 0.033 Uiso 1 1 calc R . . . .
C32 C 0.13887(13) 0.43502(13) 0.61775(15) 0.0291(8) Uani 1 1 d . . . . .
C33 C 0.16471(14) 0.43808(14) 0.65317(15) 0.0318(8) Uani 1 1 d . . . . .
H33 H 0.1633 0.4605 0.6711 0.038 Uiso 1 1 calc R . . . .
C34 C 0.21844(18) 0.4120(2) 0.70249(18) 0.0482(13) Uani 1 1 d . . . . .
H34A H 0.2094 0.4350 0.7193 0.058 Uiso 1 1 calc R . . . .
H34B H 0.2141 0.3885 0.7205 0.058 Uiso 1 1 calc R . . . .
C35 C 0.17185(14) 0.33784(12) 0.57114(15) 0.0307(8) Uani 1 1 d . . . . .
H35A H 0.1438 0.3309 0.5622 0.037 Uiso 1 1 calc R . . . .
H35B H 0.1830 0.3156 0.5879 0.037 Uiso 1 1 calc R . . . .
C36 C 0.10751(14) 0.46646(14) 0.60984(17) 0.0354(9) Uani 1 1 d . . . . .
H36A H 0.0814 0.4544 0.6009 0.043 Uiso 1 1 calc R . . . .
H36B H 0.1026 0.4811 0.6368 0.043 Uiso 1 1 calc R . . . .
C37 C 0.18049(13) 0.45086(12) 0.38151(15) 0.0292(8) Uani 1 1 d . . . . .
H37A H 0.1652 0.4520 0.3541 0.035 Uiso 1 1 calc R . . . .
H37B H 0.1710 0.4276 0.3975 0.035 Uiso 1 1 calc R . . . .
C38 C 0.22580(13) 0.44681(13) 0.37200(16) 0.0310(8) Uani 1 1 d . . . . .
H38A H 0.2358 0.4703 0.3567 0.037 Uiso 1 1 calc R . . . .
H38B H 0.2413 0.4441 0.3992 0.037 Uiso 1 1 calc R . . . .
C39 C 0.22845(14) 0.65358(13) 0.50842(14) 0.0295(8) Uani 1 1 d . . . . .
H39A H 0.2148 0.6284 0.5145 0.035 Uiso 1 1 calc R . . . .
H39B H 0.2100 0.6750 0.5173 0.035 Uiso 1 1 calc R . . . .
C40 C 0.26847(13) 0.65607(13) 0.53281(13) 0.0276(8) Uani 1 1 d . . . . .
H40A H 0.2859 0.6335 0.5251 0.033 Uiso 1 1 calc R . . . .
H40B H 0.2831 0.6803 0.5246 0.033 Uiso 1 1 calc R . . . .
C41 C 0.1061(2) 0.54975(17) 0.5316(2) 0.0547(17) Uani 1 1 d . . . M 1
H41A H 0.1347 0.5589 0.5342 0.066 Uiso 1 1 calc R . . . .
H41B H 0.1045 0.5319 0.5067 0.066 Uiso 1 1 calc R . . . .
C42 C 0.09411(14) 0.52830(12) 0.57182(14) 0.0295(8) Uani 1 1 d . . . . .
H42A H 0.0971 0.5455 0.5972 0.035 Uiso 1 1 calc R . . M .
H42B H 0.0653 0.5197 0.5699 0.035 Uiso 1 1 calc R . . M .
C43 C 0.39144(15) 0.55000(13) 0.49595(15) 0.0327(9) Uani 1 1 d . . . . .
H43A H 0.4024 0.5295 0.5151 0.039 Uiso 1 1 calc R . . . .
H43B H 0.3628 0.5552 0.5045 0.039 Uiso 1 1 calc R . . . .
C44 C 0.39258(17) 0.53605(14) 0.45026(16) 0.0371(10) Uani 1 1 d . . . . .
H44A H 0.3818 0.5567 0.4310 0.044 Uiso 1 1 calc R . . . .
H44B H 0.4212 0.5306 0.4418 0.044 Uiso 1 1 calc R . . . .
C45 C 0.26502(14) 0.34829(13) 0.49800(14) 0.0297(8) Uani 1 1 d . . . . .
H45A H 0.2577 0.3252 0.4805 0.036 Uiso 1 1 calc R . . . .
H45B H 0.2570 0.3720 0.4818 0.036 Uiso 1 1 calc R . . . .
C46 C 0.24226(14) 0.34703(13) 0.54085(14) 0.0289(8) Uani 1 1 d . . . . .
H46A H 0.2514 0.3243 0.5580 0.035 Uiso 1 1 calc R . . . .
H46B H 0.2479 0.3710 0.5576 0.035 Uiso 1 1 calc R . . . .
C47 C 0.30299(16) 0.47300(13) 0.67634(15) 0.0343(9) Uani 1 1 d . U . . .
H47A H 0.3297 0.4642 0.6877 0.041 Uiso 0.44(2) 1 calc R . . L 1
H47B H 0.2868 0.4828 0.7010 0.041 Uiso 0.44(2) 1 calc R . . L 1
H47C H 0.3256 0.4540 0.6739 0.041 Uiso 0.56(2) 1 calc R . . L 2
H47D H 0.3027 0.4831 0.7062 0.041 Uiso 0.56(2) 1 calc R . . L 2
C48 C 0.2821(4) 0.4396(3) 0.6580(3) 0.029(3) Uani 0.44(2) 1 d . U . L 1
H48A H 0.3018 0.4232 0.6421 0.035 Uiso 0.44(2) 1 calc R . . L 1
H48B H 0.2610 0.4487 0.6375 0.035 Uiso 0.44(2) 1 calc R . . L 1
C48A C 0.2638(3) 0.4532(3) 0.6673(3) 0.028(2) Uani 0.56(2) 1 d . U . L 2
H48C H 0.2617 0.4472 0.6362 0.033 Uiso 0.56(2) 1 calc R . . L 2
H48D H 0.2408 0.4704 0.6753 0.033 Uiso 0.56(2) 1 calc R . . L 2

loop_
_atom_site_aniso_label
_atom_site_aniso_U_11
_atom_site_aniso_U_22
_atom_site_aniso_U_33
_atom_site_aniso_U_23
_atom_site_aniso_U_13
_atom_site_aniso_U_12
S1 0.0334(5) 0.0295(5) 0.0617(8) -0.0129(5) 0.0018(5) 0.0026(4)
O1 0.049(2) 0.046(2) 0.074(3) 0.019(2) 0.024(2) 0.0074(18)
O2 0.052(2) 0.070(3) 0.044(2) -0.015(2) 0.0042(18) 0.001(2)
O3 0.050(2) 0.051(2) 0.061(3) 0.009(2) -0.011(2) -0.0054(18)
O4 0.096(4) 0.037(2) 0.119(5) -0.017(3) 0.018(4) -0.011(3)
S5 0.0303(4) 0.0182(4) 0.0283(4) 0.0011(3) -0.0018(4) -0.0039(3)
O17 0.0451(18) 0.0226(14) 0.0334(16) -0.0053(12) 0.0024(13) -0.0081(12)
O18 0.055(2) 0.0390(19) 0.054(2) -0.0209(17) 0.0261(19) -0.0138(17)
O19 0.0324(15) 0.0318(16) 0.0348(16) -0.0005(13) -0.0015(12) -0.0058(12)
O20 0.059(3) 0.042(2) 0.090(4) 0.038(2) -0.037(2) -0.021(2)
S4 0.0561(7) 0.0198(4) 0.0324(5) 0.0000(4) -0.0109(5) -0.0053(4)
O13A 0.051(2) 0.034(2) 0.0283(17) 0.0040(17) -0.0091(16) -0.0039(17)
O14A 0.048(3) 0.031(2) 0.050(3) -0.017(2) 0.000(2) -0.006(2)
O15A 0.040(3) 0.036(3) 0.0300(15) 0.0056(19) -0.0001(14) 0.004(2)
O16A 0.053(3) 0.0226(17) 0.035(3) 0.0049(16) -0.0078(18) -0.0016(15)
O13B 0.054(2) 0.038(3) 0.035(3) 0.000(2) -0.007(2) -0.001(2)
O14B 0.068(6) 0.0193(15) 0.036(4) -0.004(2) -0.013(4) -0.004(3)
O15B 0.049(5) 0.029(5) 0.040(2) -0.013(3) -0.004(2) -0.008(4)
O16B 0.056(4) 0.026(4) 0.070(6) 0.003(4) -0.023(4) 0.001(4)
S2 0.0497(7) 0.0692(10) 0.0294(5) -0.0127(6) 0.0061(5) -0.0269(7)
O5 0.043(2) 0.090(3) 0.0286(17) -0.0058(19) -0.0003(14) -0.018(2)
O6 0.076(5) 0.043(4) 0.141(8) -0.040(4) 0.042(5) -0.012(3)
O7 0.064(3) 0.044(2) 0.041(2) -0.0136(17) -0.0179(18) 0.0098(19)
O8 0.046(3) 0.050(3) 0.043(3) -0.006(2) 0.015(2) -0.005(2)
O6B 0.038(7) 0.047(8) 0.032(6) 0.000(6) -0.006(5) -0.017(6)
O8B 0.058(5) 0.061(5) 0.062(5) 0.000(3) -0.001(3) -0.001(3)
S6 0.0280(6) 0.0160(5) 0.0227(5) 0.000 0.000 0.0033(4)
O21 0.044(3) 0.036(3) 0.037(3) 0.006(3) -0.004(2) -0.016(2)
O22 0.036(2) 0.039(3) 0.060(3) -0.011(3) 0.006(3) 0.019(2)
O23 0.041(3) 0.0160(15) 0.042(3) -0.0042(17) -0.001(3) 0.0083(16)
O24 0.113(5) 0.048(3) 0.0211(12) 0.000 0.000 -0.039(3)
S3 0.0299(5) 0.0308(6) 0.0709(9) 0.0103(6) 0.0012(5) 0.0006(4)
O9 0.055(2) 0.0223(15) 0.0431(19) -0.0002(13) -0.0003(16) -0.0008(14)
O10 0.055(3) 0.035(2) 0.163(6) -0.028(3) 0.033(3) -0.018(2)
O11 0.038(2) 0.104(5) 0.106(5) 0.073(4) 0.007(2) 0.009(2)
O12 0.035(2) 0.087(4) 0.062(3) -0.001(3) -0.0023(18) 0.010(2)
S7 0.0285(6) 0.0201(6) 0.0327(7) 0.000 0.000 0.0017(5)
O25 0.047(4) 0.0218(15) 0.071(5) 0.011(3) 0.005(3) 0.008(2)
O26 0.050(4) 0.052(4) 0.039(2) -0.011(3) 0.010(2) -0.008(3)
O27 0.047(3) 0.026(3) 0.046(3) 0.008(3) -0.015(2) -0.006(2)
O28 0.037(2) 0.038(3) 0.047(4) 0.013(3) 0.001(2) -0.008(2)
O22W 0.062(3) 0.041(2) 0.056(2) -0.0020(18) -0.004(2) -0.0023(18)
O39W 0.044(2) 0.053(2) 0.044(2) 0.0024(17) 0.0069(16) 0.0112(17)
O20W 0.058(5) 0.126(10) 0.031(4) -0.016(5) -0.002(4) 0.049(6)
O26W 0.0366(16) 0.0267(15) 0.0319(15) 0.0036(12) 0.0017(12) 0.0037(12)
O43W 0.075(7) 0.093(8) 0.048(5) -0.004(5) -0.014(5) 0.020(6)
O31W 0.048(6) 0.044(6) 0.056(5) -0.003(4) 0.000(3) -0.001(4)
O35W 0.057(5) 0.025(3) 0.056(5) -0.005(3) 0.015(4) 0.003(3)
O24W 0.057(3) 0.057(3) 0.113(6) -0.025(4) -0.024(4) 0.015(2)
O44W 0.085(15) 0.052(10) 0.029(7) 0.001(7) 0.029(9) -0.017(9)
O1W 0.0372(16) 0.0254(14) 0.0322(15) 0.0001(11) 0.0027(12) -0.0035(12)
O29W 0.048(8) 0.037(7) 0.047(8) 0.002(6) 0.004(6) -0.001(6)
O2W 0.043(2) 0.0253(16) 0.078(3) 0.0068(17) 0.0094(19) -0.0028(14)
O33W 0.058(5) 0.046(4) 0.037(4) 0.010(3) 0.010(3) 0.030(4)
O3W 0.050(5) 0.039(4) 0.100(8) 0.018(5) 0.020(5) 0.014(4)
O37W 0.057(5) 0.050(5) 0.070(6) -0.003(4) -0.011(4) 0.005(4)
O4W 0.099(4) 0.068(3) 0.063(3) -0.031(3) 0.031(3) -0.039(3)
O41W 0.087(8) 0.076(7) 0.050(5) 0.007(5) 0.013(5) 0.025(6)
O5W 0.038(5) 0.070(7) 0.031(4) 0.000 0.000 0.002(5)
O19W 0.054(3) 0.032(2) 0.037(2) -0.0082(17) -0.0018(19) 0.012(2)
O6W 0.043(3) 0.035(3) 0.042(3) 0.011(3) -0.004(3) -0.005(2)
O21W 0.045(10) 0.019(7) 0.046(9) 0.000(6) 0.005(7) 0.014(6)
O7W 0.073(6) 0.043(5) 0.074(7) -0.022(4) 0.001(5) -0.004(4)
O23W 0.083(4) 0.041(2) 0.065(3) 0.007(2) 0.004(3) 0.005(2)
O8W 0.031(4) 0.038(5) 0.050(5) 0.012(4) -0.006(4) -0.003(3)
O25W 0.035(4) 0.042(4) 0.077(6) -0.011(4) -0.009(4) 0.001(3)
O9W 0.055(2) 0.0288(16) 0.0352(17) 0.0028(13) 0.0040(14) 0.0056(15)
O27W 0.052(2) 0.074(3) 0.042(2) -0.005(2) -0.0053(18) -0.004(2)
O10W 0.051(4) 0.054(5) 0.045(4) -0.001(4) 0.009(3) 0.006(4)
O30W 0.078(7) 0.045(5) 0.059(5) 0.009(4) -0.009(5) -0.005(4)
O11W 0.045(3) 0.051(3) 0.037(2) -0.002(2) -0.010(2) -0.010(2)
O32W 0.044(4) 0.028(3) 0.046(4) -0.007(3) -0.007(3) 0.007(3)
O12W 0.067(6) 0.072(7) 0.064(6) -0.034(5) -0.003(5) -0.002(5)
O34W 0.067(3) 0.046(2) 0.0349(18) -0.0086(16) 0.0051(17) -0.0075(19)
O13W 0.082(12) 0.055(10) 0.022(6) 0.005(6) -0.019(7) -0.027(9)
O36W 0.048(5) 0.028(4) 0.106(9) -0.020(5) 0.045(6) -0.010(3)
O14W 0.120(13) 0.051(7) 0.092(12) -0.005(9) -0.001(11) -0.014(7)
O38W 0.026(8) 0.12(2) 0.12(2) -0.07(2) 0.024(12) -0.025(11)
O15W 0.046(5) 0.031(4) 0.067(7) 0.004(5) -0.015(5) 0.005(3)
O40W 0.109(13) 0.151(17) 0.109(13) -0.057(13) -0.047(11) 0.003(12)
O16W 0.0388(17) 0.0277(15) 0.0317(15) 0.0001(12) -0.0010(13) -0.0002(12)
O42W 0.069(7) 0.058(6) 0.088(8) -0.006(6) -0.011(6) 0.009(5)
O17W 0.036(4) 0.018(4) 0.038(5) 0.001(3) 0.000(3) -0.002(3)
O18W 0.119(17) 0.035(9) 0.048(7) -0.003(6) -0.009(11) 0.036(10)
O28W 0.058(4) 0.036(3) 0.030(2) -0.002(2) -0.008(2) 0.015(3)
N1 0.0315(16) 0.0232(15) 0.0259(15) -0.0015(12) 0.0005(12) 0.0016(13)
N2 0.0289(16) 0.0211(15) 0.0368(18) -0.0044(13) -0.0038(13) 0.0012(12)
N3 0.041(2) 0.0239(16) 0.0295(17) 0.0049(13) 0.0058(14) 0.0081(14)
N4 0.0303(16) 0.0188(14) 0.0279(15) 0.0004(12) 0.0049(12) 0.0030(12)
N5 0.0366(18) 0.0211(15) 0.0285(16) 0.0011(12) 0.0004(14) -0.0010(13)
N6 0.0310(17) 0.0233(15) 0.0253(15) -0.0015(12) -0.0006(12) -0.0011(13)
N7 0.0328(17) 0.0161(14) 0.0337(17) -0.0010(12) 0.0037(13) -0.0019(12)
N8 0.043(2) 0.0280(18) 0.0294(17) -0.0026(14) 0.0052(15) -0.0129(15)
N9 0.0344(17) 0.0180(14) 0.0232(14) 0.0025(11) -0.0002(12) -0.0047(12)
N10 0.044(2) 0.0287(17) 0.0370(19) 0.0148(15) -0.0111(16) -0.0154(15)
N11 0.0362(18) 0.0200(15) 0.0251(15) 0.0009(12) 0.0049(13) -0.0040(13)
N12 0.039(2) 0.0216(16) 0.0333(18) -0.0008(13) 0.0034(15) 0.0005(14)
C1 0.037(2) 0.0212(17) 0.0207(16) -0.0006(13) -0.0001(14) 0.0008(14)
C2 0.038(2) 0.0243(18) 0.0209(16) -0.0017(13) -0.0017(14) 0.0009(15)
C3 0.043(2) 0.0189(17) 0.0250(18) 0.0002(13) -0.0043(16) -0.0002(15)
C4 0.044(2) 0.0217(18) 0.0226(17) -0.0005(14) -0.0053(15) 0.0054(16)
C5 0.036(2) 0.028(2) 0.0240(17) -0.0006(15) -0.0001(15) 0.0037(16)
C6 0.039(2) 0.0197(17) 0.0259(17) -0.0032(14) -0.0008(15) 0.0002(15)
C7 0.040(2) 0.0220(17) 0.0205(15) 0.0006(13) 0.0000(14) 0.0025(15)
C8 0.045(2) 0.0198(17) 0.0270(19) 0.0036(14) -0.0065(17) -0.0009(16)
C9 0.042(2) 0.036(2) 0.0258(19) -0.0016(16) 0.0012(17) 0.0044(18)
C10 0.0267(18) 0.0193(16) 0.0327(19) -0.0011(14) 0.0011(14) 0.0007(13)
C11 0.0280(18) 0.0220(17) 0.0332(19) -0.0029(14) 0.0048(15) 0.0009(13)
C12 0.0306(19) 0.0162(16) 0.033(2) -0.0001(14) 0.0101(15) 0.0024(14)
C13 0.0289(18) 0.0207(17) 0.0289(18) -0.0004(14) 0.0046(14) 0.0006(14)
C14 0.0288(18) 0.0171(16) 0.0337(19) 0.0023(14) 0.0046(15) -0.0040(13)
C15 0.0297(18) 0.0194(17) 0.0335(19) 0.0033(14) 0.0039(15) -0.0011(14)
C16 0.0300(19) 0.0246(18) 0.035(2) -0.0019(15) 0.0021(15) 0.0024(15)
C17 0.035(2) 0.0205(18) 0.036(2) 0.0039(15) 0.0090(17) 0.0023(15)
C18 0.032(2) 0.0238(18) 0.037(2) 0.0015(16) 0.0041(16) -0.0085(15)
C19 0.0289(17) 0.0174(15) 0.0232(16) -0.0007(13) -0.0038(13) -0.0021(13)
C20 0.036(2) 0.0152(15) 0.0305(19) 0.0019(13) -0.0074(15) -0.0034(14)
C21 0.042(2) 0.0150(15) 0.0241(17) 0.0021(13) -0.0093(15) -0.0073(14)
C22 0.035(2) 0.0233(18) 0.0198(15) -0.0023(13) -0.0021(14) -0.0062(14)
C23 0.0320(18) 0.0185(16) 0.0216(16) -0.0016(12) -0.0009(14) -0.0002(13)
C24 0.0329(19) 0.0191(16) 0.0233(16) 0.0013(13) -0.0025(14) -0.0021(14)
C25 0.0270(18) 0.0243(18) 0.039(2) -0.0058(16) -0.0010(16) -0.0015(14)
C26 0.052(3) 0.028(2) 0.032(2) 0.0118(17) -0.0152(19) -0.0157(19)
C27 0.036(2) 0.0206(17) 0.0298(18) -0.0046(14) -0.0042(16) -0.0012(15)
C28 0.030(2) 0.039(2) 0.032(2) 0.0017(17) -0.0006(16) 0.0075(17)
C29 0.0312(19) 0.028(2) 0.0300(19) 0.0014(15) 0.0029(15) 0.0086(15)
C30 0.0278(18) 0.0256(18) 0.0294(19) 0.0011(14) 0.0053(15) 0.0009(14)
C31 0.0279(18) 0.0236(18) 0.0315(19) 0.0042(15) 0.0031(14) -0.0009(14)
C32 0.0255(17) 0.0264(19) 0.035(2) 0.0079(16) 0.0072(15) 0.0033(14)
C33 0.032(2) 0.031(2) 0.032(2) 0.0012(16) 0.0069(16) 0.0048(16)
C34 0.044(3) 0.065(4) 0.035(2) -0.008(2) -0.005(2) 0.016(3)
C35 0.034(2) 0.0215(18) 0.036(2) -0.0003(16) 0.0052(16) -0.0007(15)
C36 0.031(2) 0.030(2) 0.046(2) 0.0131(19) 0.0067(18) 0.0072(16)
C37 0.0299(19) 0.0210(17) 0.037(2) -0.0085(15) 0.0018(16) -0.0009(14)
C38 0.0284(19) 0.0223(18) 0.042(2) -0.0093(16) -0.0004(16) -0.0003(14)
C39 0.0315(19) 0.031(2) 0.0264(18) 0.0028(15) -0.0022(14) 0.0031(15)
C40 0.0309(19) 0.0263(19) 0.0255(17) 0.0020(14) 0.0017(14) 0.0011(15)
C41 0.069(4) 0.038(3) 0.057(3) 0.027(2) 0.030(3) 0.029(3)
C42 0.038(2) 0.0202(17) 0.0300(19) 0.0040(14) 0.0064(16) 0.0069(15)
C43 0.040(2) 0.0244(19) 0.034(2) -0.0049(16) 0.0076(17) -0.0087(16)
C44 0.051(3) 0.025(2) 0.035(2) -0.0030(17) -0.0001(19) -0.0147(19)
C45 0.037(2) 0.0239(18) 0.0283(18) -0.0011(14) 0.0030(16) 0.0008(15)
C46 0.036(2) 0.0242(18) 0.0265(18) 0.0009(14) 0.0055(15) 0.0006(15)
C47 0.044(2) 0.0278(19) 0.031(2) 0.0130(16) -0.0102(17) -0.0144(16)
C48 0.041(7) 0.017(4) 0.030(4) 0.003(3) 0.001(4) -0.002(4)
C48A 0.032(4) 0.021(3) 0.030(4) 0.007(3) -0.003(3) -0.004(3)

loop_
_atom_type_symbol
_atom_type_description
_atom_type_scat_dispersion_real
_atom_type_scat_dispersion_imag
_atom_type_scat_source
C C 0.0033 0.0016 'International Tables Vol C Tables 4.2.6.8 and 6.1.1.4'
H H 0.0000 0.0000 'International Tables Vol C Tables 4.2.6.8 and 6.1.1.4'
N N 0.0061 0.0033 'International Tables Vol C Tables 4.2.6.8 and 6.1.1.4'
O O 0.0106 0.0060 'International Tables Vol C Tables 4.2.6.8 and 6.1.1.4'
S S 0.1246 0.1234 'International Tables Vol C Tables 4.2.6.8 and 6.1.1.4'

loop_
_geom_angle_atom_site_label_1
_geom_angle_atom_site_label_2
_geom_angle_atom_site_label_3
_geom_angle
_geom_angle_site_symmetry_1
_geom_angle_site_symmetry_3
O1 S1 O2 108.1(3) . .
O1 S1 O4 110.6(3) . .
O3 S1 O1 112.0(3) . .
O3 S1 O2 108.0(3) . .
O3 S1 O4 114.5(4) . .
O4 S1 O2 103.0(4) . .
O17 S5 O19 109.8(2) . .
O17 S5 O20 108.9(3) . .
O18 S5 O17 110.0(2) . .
O18 S5 O19 109.5(2) . .
O18 S5 O20 110.2(3) . .
O19 S5 O20 108.5(2) . .
O13A S4 O14A 113.5(4) . .
O13A S4 O15A 114.7(4) . .
O13A S4 O16A 110.0(4) . .
O14A S4 O16A 103.8(4) . .
O15A S4 O14A 109.0(4) . .
O15A S4 O16A 104.9(3) . .
O14B S4 O13B 101.0(8) . .
O15B S4 O13B 100.0(7) . .
O15B S4 O14B 113.5(6) . .
O16B S4 O13B 100.6(8) . .
O16B S4 O14B 116.3(6) . .
O16B S4 O15B 120.4(7) . .
O5 S2 O6 102.9(5) . .
O5 S2 O7 108.8(3) . .
O5 S2 O8B 90.5(9) . .
O7 S2 O6 103.6(5) . .
O7 S2 O8B 105.0(8) . .
O8 S2 O5 119.9(4) . .
O8 S2 O6 110.9(4) . .
O8 S2 O7 109.5(3) . .
O6B S2 O5 118.2(6) . .
O6B S2 O7 127.1(6) . .
O6B S2 O8B 97.8(11) . .
O21 S6 O21 153.5(6) 2_565 .
O22 S6 O21 109.5(5) . .
O22 S6 O21 54.4(5) . 2_565
O22 S6 O21 109.5(5) 2_565 2_565
O22 S6 O21 54.4(5) 2_565 .
O22 S6 O22 114.0(7) 2_565 .
O22 S6 O23 108.8(4) . .
O22 S6 O23 55.1(4) . 2_565
O22 S6 O23 108.8(4) 2_565 2_565
O22 S6 O23 55.1(4) 2_565 .
O22 S6 O24 123.0(4) 2_565 .
O22 S6 O24 123.0(4) . .
O23 S6 O21 65.3(4) . 2_565
O23 S6 O21 108.2(4) . .
O23 S6 O21 65.3(4) 2_565 .
O23 S6 O21 108.2(4) 2_565 2_565
O23 S6 O23 153.5(6) 2_565 .
O23 S6 O24 103.3(3) 2_565 .
O23 S6 O24 103.3(3) . .
O24 S6 O21 103.2(3) . 2_565
O24 S6 O21 103.2(3) . .
S6 O21 O23 56.4(4) . 2_565
O22 O21 S6 61.3(4) 2_565 .
O22 O21 O23 107.1(6) 2_565 2_565
O21 O22 S6 64.3(4) 2_565 .
O21 O22 O23 125.3(7) 2_565 2_565
O23 O22 S6 62.8(4) 2_565 .
S6 O23 O21 58.3(3) . 2_565
O22 O23 S6 62.1(4) 2_565 .
O22 O23 O21 109.4(5) 2_565 2_565
O10 S3 O9 110.0(3) . .
O10 S3 O11 111.2(5) . .
O10 S3 O12 107.7(3) . .
O11 S3 O9 108.4(3) . .
O12 S3 O9 112.4(3) . .
O12 S3 O11 107.2(3) . .
O25 S7 O25 175.1(8) 14 .
O25 S7 O26 111.2(6) . .
O25 S7 O26 64.1(5) . 14
O25 S7 O26 111.2(6) 14 14
O25 S7 O26 64.1(5) 14 .
O25 S7 O27 71.7(5) . 14
O25 S7 O27 111.9(5) 14 14
O25 S7 O27 111.9(5) . .
O25 S7 O27 71.7(5) 14 .
O25 S7 O28 112.1(5) . .
O25 S7 O28 68.9(5) 14 .
O25 S7 O28 112.1(5) 14 14
O25 S7 O28 68.9(5) . 14
O26 S7 O26 58.1(7) . 14
O27 S7 O26 107.1(5) 14 14
O27 S7 O26 156.7(5) . 14
O27 S7 O26 156.7(5) 14 .
O27 S7 O26 107.1(5) . .
O27 S7 O27 92.2(7) 14 .
O27 S7 O28 54.5(4) . 14
O27 S7 O28 54.5(4) 14 .
O27 S7 O28 108.5(4) . .
O27 S7 O28 108.5(4) 14 14
O28 S7 O26 93.6(4) 14 .
O28 S7 O26 105.7(5) 14 14
O28 S7 O26 105.7(5) . .
O28 S7 O26 93.6(4) . 14
O28 S7 O28 158.1(6) . 14
S7 O25 O26 60.7(5) . 14
S7 O25 O27 55.9(4) . 14
S7 O25 O28 57.8(4) . 14
O26 O25 O27 95.2(6) 14 14
O26 O25 O28 96.6(6) 14 14
O28 O25 O27 92.4(6) 14 14
S7 O26 O25 55.1(4) . 14
O26 O26 S7 60.9(4) 14 .
O26 O26 O25 106.2(6) 14 14
S7 O27 O25 52.4(4) . 14
O28 O27 S7 63.3(4) 14 .
O28 O27 O25 103.8(6) 14 14
S7 O28 O25 53.3(4) . 14
O27 O28 S7 62.2(4) 14 .
O27 O28 O25 105.3(6) 14 14
H1A N1 H1B 107.8 . .
C7 N1 H1A 109.0 . .
C7 N1 H1B 109.0 . .
C37 N1 H1A 109.0 . .
C37 N1 H1B 109.0 . .
C37 N1 C7 113.1(3) . .
H2A N2 H2B 107.7 . .
C16 N2 H2A 108.8 . .
C16 N2 H2B 108.8 . .
C38 N2 H2A 108.8 . .
C38 N2 H2B 108.8 . .
C38 N2 C16 114.0(3) . .
H3A N3 H3B 108.0 . .
C9 N3 H3A 109.4 . .
C9 N3 H3B 109.4 . .
C41 N3 H3A 109.4 . .
C41 N3 H3B 109.4 . .
C41 N3 C9 111.3(4) . .
H4A N4 H4B 108.0 . .
C36 N4 H4A 109.3 . .
C36 N4 H4B 109.3 . .
C36 N4 C42 111.5(3) . .
C42 N4 H4A 109.3 . .
C42 N4 H4B 109.3 . .
H5A N5 H5B 107.6 . .
C8 N5 H5A 108.6 . .
C8 N5 H5B 108.6 . .
C39 N5 H5A 108.6 . .
C39 N5 H5B 108.6 . .
C39 N5 C8 114.6(4) . .
H6A N6 H6B 107.8 . .
C27 N6 H6A 109.1 . .
C27 N6 H6B 109.1 . .
C40 N6 H6A 109.1 . .
C40 N6 H6B 109.1 . .
C40 N6 C27 112.6(3) . .
H7A N7 H7B 107.7 . .
C25 N7 H7A 108.8 . .
C25 N7 H7B 108.8 . .
C43 N7 H7A 108.8 . .
C43 N7 H7B 108.8 . .
C43 N7 C25 113.8(3) . .
H8A N8 H8B 107.7 . .
C18 N8 H8A 108.9 . .
C18 N8 H8B 108.9 . .
C18 N8 C44 113.3(4) . .
C44 N8 H8A 108.9 . .
C44 N8 H8B 108.9 . .
H9A N9 H9B 107.9 . .
C26 N9 H9A 109.2 . .
C26 N9 H9B 109.2 . .
C26 N9 C47 112.3(3) . .
C47 N9 H9A 109.2 . .
C47 N9 H9B 109.2 . .
H10A N10 H10B 106.0 . .
H10C N10 H10D 109.2 . .
C34 N10 H10A 105.4 . .
C34 N10 H10B 105.4 . .
C34 N10 H10C 111.3 . .
C34 N10 H10D 111.3 . .
C34 N10 C48 127.8(7) . .
C34 N10 C48A 102.5(6) . .
C48 N10 H10A 105.4 . .
C48 N10 H10B 105.4 . .
C48A N10 H10C 111.3 . .
C48A N10 H10D 111.3 . .
H11A N11 H11B 107.7 . .
C17 N11 H11A 108.9 . .
C17 N11 H11B 108.9 . .
C45 N11 H11A 108.9 . .
C45 N11 H11B 108.9 . .
C45 N11 C17 113.4(4) . .
H12A N12 H12B 107.7 . .
C35 N12 H12A 108.9 . .
C35 N12 H12B 108.9 . .
C46 N12 H12A 108.9 . .
C46 N12 H12B 108.9 . .
C46 N12 C35 113.5(4) . .
C2 C1 C7 119.7(4) . .
C6 C1 C2 119.5(4) . .
C6 C1 C7 120.7(4) . .
C1 C2 H2 120.1 . .
C1 C2 C3 119.9(4) . .
C3 C2 H2 120.1 . .
C2 C3 C8 120.8(4) . .
C4 C3 C2 119.6(4) . .
C4 C3 C8 119.5(4) . .
C3 C4 H4 119.7 . .
C3 C4 C5 120.7(4) . .
C5 C4 H4 119.7 . .
C4 C5 C9 120.3(4) . .
C6 C5 C4 119.1(4) . .
C6 C5 C9 120.6(4) . .
C1 C6 H6 119.4 . .
C5 C6 C1 121.2(4) . .
C5 C6 H6 119.4 . .
N1 C7 C1 110.8(3) . .
N1 C7 H7C 109.5 . .
N1 C7 H7D 109.5 . .
C1 C7 H7C 109.5 . .
C1 C7 H7D 109.5 . .
H7C C7 H7D 108.1 . .
N5 C8 H8C 109.0 . .
N5 C8 H8D 109.0 . .
C3 C8 N5 112.8(3) . .
C3 C8 H8C 109.0 . .
C3 C8 H8D 109.0 . .
H8C C8 H8D 107.8 . .
N3 C9 H9C 109.4 . .
N3 C9 H9D 109.4 . .
C5 C9 N3 111.4(4) . .
C5 C9 H9C 109.4 . .
C5 C9 H9D 109.4 . .
H9C C9 H9D 108.0 . .
C11 C10 C15 119.0(4) . .
C11 C10 C16 122.4(4) . .
C15 C10 C16 118.6(4) . .
C10 C11 H11 119.4 . .
C10 C11 C12 121.1(4) . .
C12 C11 H11 119.4 . .
C11 C12 C13 119.4(4) . .
C11 C12 C17 122.3(4) . .
C13 C12 C17 118.2(4) . .
C12 C13 H13 120.0 . .
C14 C13 C12 120.0(4) . .
C14 C13 H13 120.0 . .
C13 C14 C15 119.8(4) . .
C13 C14 C18 120.4(4) . .
C15 C14 C18 119.7(4) . .
C10 C15 H15 119.7 . .
C14 C15 C10 120.6(4) . .
C14 C15 H15 119.7 . .
N2 C16 H16A 109.1 . .
N2 C16 H16B 109.1 . .
C10 C16 N2 112.5(4) . .
C10 C16 H16A 109.1 . .
C10 C16 H16B 109.1 . .
H16A C16 H16B 107.8 . .
N11 C17 C12 112.4(3) . .
N11 C17 H17A 109.1 . .
N11 C17 H17B 109.1 . .
C12 C17 H17A 109.1 . .
C12 C17 H17B 109.1 . .
H17A C17 H17B 107.9 . .
N8 C18 C14 110.0(4) . .
N8 C18 H18A 109.7 . .
N8 C18 H18B 109.7 . .
C14 C18 H18A 109.7 . .
C14 C18 H18B 109.7 . .
H18A C18 H18B 108.2 . .
C20 C19 C24 119.1(4) . .
C20 C19 C25 119.3(4) . .
C24 C19 C25 121.6(4) . .
C19 C20 H20 119.6 . .
C21 C20 C19 120.9(4) . .
C21 C20 H20 119.6 . .
C20 C21 C22 119.6(4) . .
C20 C21 C26 120.1(4) . .
C22 C21 C26 120.2(4) . .
C21 C22 H22 119.8 . .
C21 C22 C23 120.5(4) . .
C23 C22 H22 119.8 . .
C22 C23 C27 118.3(4) . .
C24 C23 C22 119.8(4) . .
C24 C23 C27 121.8(4) . .
C19 C24 H24 119.9 . .
C23 C24 C19 120.1(4) . .
C23 C24 H24 119.9 . .
N7 C25 C19 113.3(3) . .
N7 C25 H25A 108.9 . .
N7 C25 H25B 108.9 . .
C19 C25 H25A 108.9 . .
C19 C25 H25B 108.9 . .
H25A C25 H25B 107.7 . .
N9 C26 C21 111.4(3) . .
N9 C26 H26A 109.3 . .
N9 C26 H26B 109.3 . .
C21 C26 H26A 109.3 . .
C21 C26 H26B 109.3 . .
H26A C26 H26B 108.0 . .
N6 C27 C23 111.6(3) . .
N6 C27 H27A 109.3 . .
N6 C27 H27B 109.3 . .
C23 C27 H27A 109.3 . .
C23 C27 H27B 109.3 . .
H27A C27 H27B 108.0 . .
C29 C28 C34 121.1(4) . .
C33 C28 C29 119.7(4) . .
C33 C28 C34 119.2(5) . .
C28 C29 H29 119.9 . .
C30 C29 C28 120.2(4) . .
C30 C29 H29 119.9 . .
C29 C30 C31 119.6(4) . .
C29 C30 C35 120.7(4) . .
C31 C30 C35 119.6(4) . .
C30 C31 H31 119.9 . .
C32 C31 C30 120.2(4) . .
C32 C31 H31 119.9 . .
C31 C32 C33 119.6(4) . .
C31 C32 C36 121.1(4) . .
C33 C32 C36 119.3(4) . .
C28 C33 C32 120.6(4) . .
C28 C33 H33 119.7 . .
C32 C33 H33 119.7 . .
N10 C34 C28 113.2(5) . .
N10 C34 H34A 108.9 . .
N10 C34 H34B 108.9 . .
C28 C34 H34A 108.9 . .
C28 C34 H34B 108.9 . .
H34A C34 H34B 107.7 . .
N12 C35 H35A 109.1 . .
N12 C35 H35B 109.1 . .
C30 C35 N12 112.6(3) . .
C30 C35 H35A 109.1 . .
C30 C35 H35B 109.1 . .
H35A C35 H35B 107.8 . .
N4 C36 C32 110.5(4) . .
N4 C36 H36A 109.5 . .
N4 C36 H36B 109.5 . .
C32 C36 H36A 109.5 . .
C32 C36 H36B 109.5 . .
H36A C36 H36B 108.1 . .
N1 C37 H37A 109.3 . .
N1 C37 H37B 109.3 . .
N1 C37 C38 111.8(3) . .
H37A C37 H37B 107.9 . .
C38 C37 H37A 109.3 . .
C38 C37 H37B 109.3 . .
N2 C38 C37 108.2(3) . .
N2 C38 H38A 110.1 . .
N2 C38 H38B 110.1 . .
C37 C38 H38A 110.1 . .
C37 C38 H38B 110.1 . .
H38A C38 H38B 108.4 . .
N5 C39 H39A 110.2 . .
N5 C39 H39B 110.2 . .
N5 C39 C40 107.7(3) . .
H39A C39 H39B 108.5 . .
C40 C39 H39A 110.2 . .
C40 C39 H39B 110.2 . .
N6 C40 C39 110.5(3) . .
N6 C40 H40A 109.5 . .
N6 C40 H40B 109.5 . .
C39 C40 H40A 109.5 . .
C39 C40 H40B 109.5 . .
H40A C40 H40B 108.1 . .
N3 C41 H41A 109.5 . .
N3 C41 H41B 109.5 . .
N3 C41 C42 110.5(4) . .
H41A C41 H41B 108.1 . .
C42 C41 H41A 109.5 . .
C42 C41 H41B 109.5 . .
N4 C42 C41 107.3(4) . .
N4 C42 H42A 110.3 . .
N4 C42 H42B 110.3 . .
C41 C42 H42A 110.3 . .
C41 C42 H42B 110.3 . .
H42A C42 H42B 108.5 . .
N7 C43 H43A 109.6 . .
N7 C43 H43B 109.6 . .
H43A C43 H43B 108.1 . .
C44 C43 N7 110.4(4) . .
C44 C43 H43A 109.6 . .
C44 C43 H43B 109.6 . .
N8 C44 C43 110.2(4) . .
N8 C44 H44A 109.6 . .
N8 C44 H44B 109.6 . .
C43 C44 H44A 109.6 . .
C43 C44 H44B 109.6 . .
H44A C44 H44B 108.1 . .
N11 C45 H45A 109.7 . .
N11 C45 H45B 109.7 . .
N11 C45 C46 109.8(4) . .
H45A C45 H45B 108.2 . .
C46 C45 H45A 109.7 . .
C46 C45 H45B 109.7 . .
N12 C46 C45 107.9(4) . .
N12 C46 H46A 110.1 . .
N12 C46 H46B 110.1 . .
C45 C46 H46A 110.1 . .
C45 C46 H46B 110.1 . .
H46A C46 H46B 108.4 . .
N9 C47 H47A 108.6 . .
N9 C47 H47B 108.6 . .
N9 C47 H47C 109.4 . .
N9 C47 H47D 109.4 . .
H47A C47 H47B 107.5 . .
H47C C47 H47D 108.0 . .
C48 C47 N9 114.8(5) . .
C48 C47 H47A 108.6 . .
C48 C47 H47B 108.6 . .
C48A C47 N9 111.1(4) . .
C48A C47 H47C 109.4 . .
C48A C47 H47D 109.4 . .
N10 C48 H48A 109.6 . .
N10 C48 H48B 109.6 . .
C47 C48 N10 110.3(7) . .
C47 C48 H48A 109.6 . .
C47 C48 H48B 109.6 . .
H48A C48 H48B 108.1 . .
N10 C48A H48C 110.0 . .
N10 C48A H48D 110.0 . .
C47 C48A N10 108.6(6) . .
C47 C48A H48C 110.0 . .
C47 C48A H48D 110.0 . .
H48C C48A H48D 108.3 . .

loop_
_geom_bond_atom_site_label_1
_geom_bond_atom_site_label_2
_geom_bond_distance
_geom_bond_site_symmetry_2
S1 O1 1.456(4) .
S1 O2 1.513(5) .
S1 O3 1.422(5) .
S1 O4 1.465(5) .
S5 O17 1.464(3) .
S5 O18 1.459(4) .
S5 O19 1.475(3) .
S5 O20 1.475(4) .
S4 O13A 1.422(8) .
S4 O14A 1.494(5) .
S4 O15A 1.470(5) .
S4 O16A 1.519(6) .
S4 O13B 1.535(11) .
S4 O14B 1.462(9) .
S4 O15B 1.410(9) .
S4 O16B 1.378(11) .
S2 O5 1.429(4) .
S2 O6 1.504(6) .
S2 O7 1.474(4) .
S2 O8 1.386(5) .
S2 O6B 1.404(14) .
S2 O8B 1.519(12) .
S6 O21 1.498(7) .
S6 O21 1.498(7) 2_565
S6 O22 1.458(7) .
S6 O22 1.458(7) 2_565
S6 O23 1.467(6) .
S6 O23 1.467(6) 2_565
S6 O24 1.477(5) .
O21 O22 1.351(11) 2_565
O21 O23 1.600(11) 2_565
O22 O21 1.351(11) 2_565
O22 O23 1.352(11) 2_565
O23 O21 1.600(11) 2_565
O23 O22 1.352(11) 2_565
S3 O9 1.475(4) .
S3 O10 1.443(5) .
S3 O11 1.473(6) .
S3 O12 1.459(5) .
S7 O25 1.404(7) 14
S7 O25 1.404(7) .
S7 O26 1.492(8) 14
S7 O26 1.492(8) .
S7 O27 1.467(7) 14
S7 O27 1.467(7) .
S7 O28 1.483(7) .
S7 O28 1.483(7) 14
O25 O26 1.539(13) 14
O25 O27 1.681(11) 14
O25 O28 1.634(11) 14
O26 O25 1.539(13) 14
O26 O26 1.450(18) 14
O27 O25 1.681(11) 14
O27 O28 1.351(11) 14
O28 O25 1.634(11) 14
O28 O27 1.351(11) 14
N1 H1A 0.9100 .
N1 H1B 0.9100 .
N1 C7 1.498(5) .
N1 C37 1.490(5) .
N2 H2A 0.9100 .
N2 H2B 0.9100 .
N2 C16 1.508(6) .
N2 C38 1.493(5) .
N3 H3A 0.9100 .
N3 H3B 0.9100 .
N3 C9 1.500(6) .
N3 C41 1.492(6) .
N4 H4A 0.9100 .
N4 H4B 0.9100 .
N4 C36 1.487(6) .
N4 C42 1.496(5) .
N5 H5A 0.9100 .
N5 H5B 0.9100 .
N5 C8 1.511(6) .
N5 C39 1.478(5) .
N6 H6A 0.9100 .
N6 H6B 0.9100 .
N6 C27 1.497(5) .
N6 C40 1.493(5) .
N7 H7A 0.9100 .
N7 H7B 0.9100 .
N7 C25 1.502(6) .
N7 C43 1.501(5) .
N8 H8A 0.9100 .
N8 H8B 0.9100 .
N8 C18 1.486(6) .
N8 C44 1.498(6) .
N9 H9A 0.9100 .
N9 H9B 0.9100 .
N9 C26 1.478(5) .
N9 C47 1.480(5) .
N10 H10A 0.9100 .
N10 H10B 0.9100 .
N10 H10C 0.9100 .
N10 H10D 0.9100 .
N10 C34 1.467(7) .
N10 C48 1.512(11) .
N10 C48A 1.514(8) .
N11 H11A 0.9100 .
N11 H11B 0.9100 .
N11 C17 1.503(5) .
N11 C45 1.481(6) .
N12 H12A 0.9100 .
N12 H12B 0.9100 .
N12 C35 1.514(6) .
N12 C46 1.488(6) .
C1 C2 1.400(6) .
C1 C6 1.392(6) .
C1 C7 1.509(6) .
C2 H2 0.9500 .
C2 C3 1.406(6) .
C3 C4 1.392(7) .
C3 C8 1.505(6) .
C4 H4 0.9500 .
C4 C5 1.401(6) .
C5 C6 1.388(6) .
C5 C9 1.497(7) .
C6 H6 0.9500 .
C7 H7C 0.9900 .
C7 H7D 0.9900 .
C8 H8C 0.9900 .
C8 H8D 0.9900 .
C9 H9C 0.9900 .
C9 H9D 0.9900 .
C10 C11 1.387(6) .
C10 C15 1.396(6) .
C10 C16 1.506(6) .
C11 H11 0.9500 .
C11 C12 1.391(6) .
C12 C13 1.401(6) .
C12 C17 1.514(6) .
C13 H13 0.9500 .
C13 C14 1.388(6) .
C14 C15 1.396(6) .
C14 C18 1.499(5) .
C15 H15 0.9500 .
C16 H16A 0.9900 .
C16 H16B 0.9900 .
C17 H17A 0.9900 .
C17 H17B 0.9900 .
C18 H18A 0.9900 .
C18 H18B 0.9900 .
C19 C20 1.389(5) .
C19 C24 1.404(5) .
C19 C25 1.502(6) .
C20 H20 0.9500 .
C20 C21 1.380(6) .
C21 C22 1.386(6) .
C21 C26 1.508(6) .
C22 H22 0.9500 .
C22 C23 1.391(5) .
C23 C24 1.383(6) .
C23 C27 1.526(6) .
C24 H24 0.9500 .
C25 H25A 0.9900 .
C25 H25B 0.9900 .
C26 H26A 0.9900 .
C26 H26B 0.9900 .
C27 H27A 0.9900 .
C27 H27B 0.9900 .
C28 C29 1.397(6) .
C28 C33 1.385(6) .
C28 C34 1.512(7) .
C29 H29 0.9500 .
C29 C30 1.389(6) .
C30 C31 1.400(6) .
C30 C35 1.503(6) .
C31 H31 0.9500 .
C31 C32 1.387(6) .
C32 C33 1.393(7) .
C32 C36 1.508(6) .
C33 H33 0.9500 .
C34 H34A 0.9900 .
C34 H34B 0.9900 .
C35 H35A 0.9900 .
C35 H35B 0.9900 .
C36 H36A 0.9900 .
C36 H36B 0.9900 .
C37 H37A 0.9900 .
C37 H37B 0.9900 .
C37 C38 1.519(6) .
C38 H38A 0.9900 .
C38 H38B 0.9900 .
C39 H39A 0.9900 .
C39 H39B 0.9900 .
C39 C40 1.517(6) .
C40 H40A 0.9900 .
C40 H40B 0.9900 .
C41 H41A 0.9900 .
C41 H41B 0.9900 .
C41 C42 1.501(6) .
C42 H42A 0.9900 .
C42 H42B 0.9900 .
C43 H43A 0.9900 .
C43 H43B 0.9900 .
C43 C44 1.499(6) .
C44 H44A 0.9900 .
C44 H44B 0.9900 .
C45 H45A 0.9900 .
C45 H45B 0.9900 .
C45 C46 1.527(6) .
C46 H46A 0.9900 .
C46 H46B 0.9900 .
C47 H47A 0.9900 .
C47 H47B 0.9900 .
C47 H47C 0.9900 .
C47 H47D 0.9900 .
C47 C48 1.449(11) .
C47 C48A 1.478(9) .
C48 H48A 0.9900 .
C48 H48B 0.9900 .
C48A H48C 0.9900 .
C48A H48D 0.9900 .

loop_
_geom_hbond_atom_site_label_D
_geom_hbond_atom_site_label_H
_geom_hbond_atom_site_label_A
_geom_hbond_distance_DH
_geom_hbond_distance_HA
_geom_hbond_distance_DA
_geom_hbond_angle_DHA
_geom_hbond_site_symmetry_A
N1 H1A O11W 0.91 1.85 2.717(6) 157.2 .
N1 H1A O13W 0.91 1.95 2.782(14) 151.1 .
N1 H1B O5 0.91 1.97 2.815(6) 154.3 .
N2 H2A O39W 0.91 1.94 2.770(6) 150.5 10_564
N2 H2B O2W 0.91 1.83 2.738(5) 175.8 .
N3 H3A O34W 0.91 1.83 2.735(6) 175.2 .
N3 H3B O26W 0.91 1.89 2.781(5) 167.5 .
N4 H4A O7 0.91 1.81 2.718(5) 176.2 .
N4 H4B O10 0.91 1.90 2.798(7) 168.7 .
N5 H5A O19W 0.91 1.87 2.736(6) 157.7 .
N5 H5A O21W 0.91 1.99 2.837(14) 155.0 .
N5 H5B O16W 0.91 1.87 2.777(5) 173.0 .
N6 H6A O9 0.91 1.96 2.821(5) 156.7 .
N6 H6B O33W 0.91 1.84 2.706(8) 158.6 .
N6 H6B O32W 0.91 1.97 2.826(8) 156.6 .
N7 H7A O17W 0.91 1.85 2.74(2) 163.7 .
N7 H7A O18W 0.91 1.82 2.73(2) 176.9 .
N7 H7B O20W 0.91 2.13 2.832(10) 132.9 .
N7 H7B O25W 0.91 1.85 2.731(9) 163.5 11_554
N8 H8A O13A 0.91 1.82 2.688(8) 158.8 .
N8 H8B O2 0.91 1.86 2.736(7) 162.0 .
N9 H9A O16A 0.91 1.89 2.767(7) 161.6 .
N9 H9A O15B 0.91 1.98 2.735(11) 139.4 .
N9 H9B O11 0.91 1.84 2.744(6) 169.5 .
N10 H10B O1W 0.91 1.87 2.759(5) 166.6 10_565
N11 H11A O6W 0.91 1.91 2.787(7) 161.5 .
N11 H11A O8W 0.91 1.79 2.691(10) 167.7 .
N11 H11B O14A 0.91 1.88 2.770(6) 166.7 .
N11 H11B O14B 0.91 1.91 2.791(10) 161.6 .
N12 H12A O4W 0.91 1.92 2.803(6) 163.3 .
N12 H12B O9W 0.91 1.87 2.745(5) 160.0 .

loop_
_geom_torsion_atom_site_label_1
_geom_torsion_atom_site_label_2
_geom_torsion_atom_site_label_3
_geom_torsion_atom_site_label_4
_geom_torsion
_geom_torsion_site_symmetry_1
_geom_torsion_site_symmetry_2
_geom_torsion_site_symmetry_3
_geom_torsion_site_symmetry_4
O21 S6 O21 O22 58.7(5) 2_565 . . 2_565
O21 S6 O21 O23 -81.3(3) 2_565 . . 2_565
O21 S6 O22 O21 -156.2(5) . . . 2_565
O21 S6 O22 O23 -165.7(7) 2_565 . . 2_565
O21 S6 O22 O23 38.1(6) . . . 2_565
O21 S6 O23 O21 152.4(6) . . . 2_565
O21 S6 O23 O22 -140.2(6) 2_565 . . 2_565
O21 S6 O23 O22 12.2(6) . . . 2_565
O22 S6 O21 O22 106.2(8) . . . 2_565
O22 S6 O21 O23 -33.8(5) . . . 2_565
O22 S6 O21 O23 -140.0(6) 2_565 . . 2_565
O22 S6 O22 O21 -97.4(5) 2_565 . . 2_565
O22 S6 O22 O23 96.9(5) 2_565 . . 2_565
O22 S6 O23 O21 140.2(6) 2_565 . . 2_565
O22 S6 O23 O21 33.5(5) . . . 2_565
O22 S6 O23 O22 -106.7(8) . . . 2_565
O23 S6 O21 O22 140.0(6) 2_565 . . 2_565
O23 S6 O21 O22 -12.3(6) . . . 2_565
O23 S6 O21 O23 -152.3(6) . . . 2_565
O23 S6 O22 O21 165.7(7) 2_565 . . 2_565
O23 S6 O22 O21 -38.1(6) . . . 2_565
O23 S6 O22 O23 156.2(5) . . . 2_565
O23 S6 O23 O21 81.3(3) 2_565 . . 2_565
O23 S6 O23 O22 -58.8(5) 2_565 . . 2_565
O24 S6 O21 O22 -121.3(5) . . . 2_565
O24 S6 O21 O23 98.7(3) . . . 2_565
O24 S6 O22 O21 82.6(5) . . . 2_565
O24 S6 O22 O23 -83.1(5) . . . 2_565
O24 S6 O23 O21 -98.7(3) . . . 2_565
O24 S6 O23 O22 121.2(5) . . . 2_565
O25 S7 O26 O25 178.4(3) . . . 14
O25 S7 O26 O26 -140.8(8) 14 . . 14
O25 S7 O26 O26 37.6(8) . . . 14
O25 S7 O27 O25 176.5(6) . . . 14
O25 S7 O27 O28 -136.4(6) 14 . . 14
O25 S7 O27 O28 40.1(6) . . . 14
O25 S7 O28 O25 -174.9(9) . . . 14
O25 S7 O28 O27 -140.1(7) 14 . . 14
O25 S7 O28 O27 45.0(7) . . . 14
O26 S7 O25 O26 -35.1(8) . . . 14
O26 S7 O25 O27 -120.3(6) 14 . . 14
O26 S7 O25 O27 -155.4(5) . . . 14
O26 S7 O25 O28 120.6(6) 14 . . 14
O26 S7 O25 O28 85.5(5) . . . 14
O26 S7 O26 O25 140.8(8) 14 . . 14
O26 S7 O27 O25 54.4(6) . . . 14
O26 S7 O27 O25 101.2(12) 14 . . 14
O26 S7 O27 O28 -82.0(6) . . . 14
O26 S7 O27 O28 -35.1(14) 14 . . 14
O26 S7 O28 O25 -53.5(6) . . . 14
O26 S7 O28 O25 -111.4(6) 14 . . 14
O26 S7 O28 O27 166.3(6) . . . 14
O26 S7 O28 O27 108.5(6) 14 . . 14
O27 S7 O25 O26 -154.9(5) . . . 14
O27 S7 O25 O26 120.3(6) 14 . . 14
O27 S7 O25 O27 84.8(7) . . . 14
O27 S7 O25 O28 -34.2(6) . . . 14
O27 S7 O25 O28 -119.1(5) 14 . . 14
O27 S7 O26 O25 85.6(12) 14 . . 14
O27 S7 O26 O25 -59.0(5) . . . 14
O27 S7 O26 O26 160.2(6) . . . 14
O27 S7 O26 O26 -55.2(15) 14 . . 14
O27 S7 O27 O25 -112.4(5) 14 . . 14
O27 S7 O27 O28 111.2(5) 14 . . 14
O27 S7 O28 O25 140.1(7) 14 . . 14
O27 S7 O28 O25 61.0(6) . . . 14
O27 S7 O28 O27 -79.1(8) . . . 14
O28 S7 O25 O26 83.0(6) . . . 14
O28 S7 O25 O26 -120.6(6) 14 . . 14
O28 S7 O25 O27 -37.3(6) . . . 14
O28 S7 O25 O27 119.1(5) 14 . . 14
O28 S7 O25 O28 -156.4(7) . . . 14
O28 S7 O26 O25 -112.9(5) 14 . . 14
O28 S7 O26 O25 56.5(5) . . . 14
O28 S7 O26 O26 106.3(7) 14 . . 14
O28 S7 O26 O26 -84.3(7) . . . 14
O28 S7 O27 O25 -59.3(6) . . . 14
O28 S7 O27 O25 136.4(6) 14 . . 14
O28 S7 O27 O28 164.4(5) . . . 14
O28 S7 O28 O25 97.0(4) 14 . . 14
O28 S7 O28 O27 -43.2(4) 14 . . 14
N1 C37 C38 N2 -177.5(4) . . . .
N3 C41 C42 N4 177.7(5) . . . .
N5 C39 C40 N6 175.7(3) . . . .
N7 C43 C44 N8 -179.5(4) . . . .
N9 C47 C48 N10 -158.0(7) . . . .
N9 C47 C48A N10 169.2(6) . . . .
N11 C45 C46 N12 -176.2(3) . . . .
C1 C2 C3 C4 1.4(6) . . . .
C1 C2 C3 C8 -175.7(4) . . . .
C2 C1 C6 C5 -1.8(6) . . . .
C2 C1 C7 N1 127.3(4) . . . .
C2 C3 C4 C5 -1.0(6) . . . .
C2 C3 C8 N5 -76.8(5) . . . .
C3 C4 C5 C6 -0.8(6) . . . .
C3 C4 C5 C9 179.5(4) . . . .
C4 C3 C8 N5 106.0(5) . . . .
C4 C5 C6 C1 2.3(6) . . . .
C4 C5 C9 N3 -78.1(5) . . . .
C6 C1 C2 C3 0.0(6) . . . .
C6 C1 C7 N1 -55.8(5) . . . .
C6 C5 C9 N3 102.2(5) . . . .
C7 N1 C37 C38 75.7(5) . . . .
C7 C1 C2 C3 176.9(4) . . . .
C7 C1 C6 C5 -178.8(4) . . . .
C8 N5 C39 C40 -172.2(3) . . . .
C8 C3 C4 C5 176.2(4) . . . .
C9 N3 C41 C42 -146.9(5) . . . .
C9 C5 C6 C1 -178.0(4) . . . .
C10 C11 C12 C13 -0.4(6) . . . .
C10 C11 C12 C17 -178.4(4) . . . .
C11 C10 C15 C14 0.4(6) . . . .
C11 C10 C16 N2 72.6(5) . . . .
C11 C12 C13 C14 0.8(6) . . . .
C11 C12 C17 N11 -97.0(5) . . . .
C12 C13 C14 C15 -0.7(6) . . . .
C12 C13 C14 C18 179.6(4) . . . .
C13 C12 C17 N11 85.0(5) . . . .
C13 C14 C15 C10 0.0(6) . . . .
C13 C14 C18 N8 -85.0(5) . . . .
C15 C10 C11 C12 -0.2(6) . . . .
C15 C10 C16 N2 -107.6(4) . . . .
C15 C14 C18 N8 95.2(5) . . . .
C16 N2 C38 C37 178.7(4) . . . .
C16 C10 C11 C12 179.6(4) . . . .
C16 C10 C15 C14 -179.4(4) . . . .
C17 N11 C45 C46 167.4(3) . . . .
C17 C12 C13 C14 179.0(4) . . . .
C18 N8 C44 C43 -142.3(5) . . . .
C18 C14 C15 C10 179.7(4) . . . .
C19 C20 C21 C22 1.6(6) . . . .
C19 C20 C21 C26 -176.8(4) . . . .
C20 C19 C24 C23 -1.1(6) . . . .
C20 C19 C25 N7 102.1(4) . . . .
C20 C21 C22 C23 -1.1(6) . . . .
C20 C21 C26 N9 -103.3(5) . . . .
C21 C22 C23 C24 -0.4(6) . . . .
C21 C22 C23 C27 -177.2(4) . . . .
C22 C21 C26 N9 78.4(5) . . . .
C22 C23 C24 C19 1.5(6) . . . .
C22 C23 C27 N6 -82.3(5) . . . .
C24 C19 C20 C21 -0.5(6) . . . .
C24 C19 C25 N7 -79.5(5) . . . .
C24 C23 C27 N6 101.0(4) . . . .
C25 N7 C43 C44 -165.0(4) . . . .
C25 C19 C20 C21 178.0(4) . . . .
C25 C19 C24 C23 -179.5(4) . . . .
C26 N9 C47 C48 -160.7(8) . . . .
C26 N9 C47 C48A 164.6(6) . . . .
C26 C21 C22 C23 177.2(4) . . . .
C27 N6 C40 C39 -173.2(3) . . . .
C27 C23 C24 C19 178.2(4) . . . .
C28 C29 C30 C31 -2.5(7) . . . .
C28 C29 C30 C35 -177.9(4) . . . .
C29 C28 C33 C32 1.4(7) . . . .
C29 C28 C34 N10 66.7(7) . . . .
C29 C30 C31 C32 2.0(6) . . . .
C29 C30 C35 N12 -99.3(5) . . . .
C30 C31 C32 C33 0.1(6) . . . .
C30 C31 C32 C36 -178.4(4) . . . .
C31 C30 C35 N12 85.3(5) . . . .
C31 C32 C33 C28 -1.8(7) . . . .
C31 C32 C36 N4 -80.7(5) . . . .
C33 C28 C29 C30 0.8(7) . . . .
C33 C28 C34 N10 -115.1(5) . . . .
C33 C32 C36 N4 100.8(5) . . . .
C34 N10 C48 C47 109.0(9) . . . .
C34 N10 C48A C47 147.5(7) . . . .
C34 C28 C29 C30 178.9(5) . . . .
C34 C28 C33 C32 -176.8(5) . . . .
C35 N12 C46 C45 173.5(3) . . . .
C35 C30 C31 C32 177.5(4) . . . .
C36 N4 C42 C41 -169.2(5) . . . .
C36 C32 C33 C28 176.7(4) . . . .
C37 N1 C7 C1 176.2(4) . . . .
C38 N2 C16 C10 52.1(5) . . . .
C39 N5 C8 C3 -66.2(5) . . . .
C40 N6 C27 C23 -69.6(4) . . . .
C41 N3 C9 C5 -47.9(6) . . . .
C42 N4 C36 C32 -171.8(4) . . . .
C43 N7 C25 C19 -51.1(5) . . . .
C44 N8 C18 C14 -176.2(4) . . . .
C45 N11 C17 C12 68.8(5) . . . .
C46 N12 C35 C30 69.7(5) . . . .
C47 N9 C26 C21 -179.0(4) . . . .
C48 N10 C34 C28 40.6(9) . . . .
C48A N10 C34 C28 60.7(7) . . . .
